data_4318791
loop_
_publ_author_name
'Kevin M. McCauley'
'Scott R. Wilson'
'Wilfred A. van der Donk'

_publ_contact_author
; 
Scott R. Wilson 
University of Illinois 
School of Chemical Sciences, Box 59-1 
505 South Mathews Avenue 
Urbana, Illinois  61801 
USA 
;
_publ_contact_author_email srwilson@uiuc.edu
_publ_contact_author_fax '1  217 244 8068'
_publ_contact_author_phone '1  217 244 1708'
_publ_section_title
;
 Dichloroacetylene Is Not the Precursor to Dichlorinated Vinylcobaloxime
 and Vinylcobalamin in Cobalt Catalyzed Dechlorination of Perchloro- and
 Trichloroethylene
;
_journal_name_full 'Inorganic Chemistry'
_journal_page_first 5844
_journal_page_last 5848
_journal_paper_doi 10.1021/ic025714k
_journal_volume 41
_journal_year 2002
_chemical_formula_moiety 'C15 H20 Cl2 Co N5 O4, C H2 Cl2'
_chemical_formula_sum 'C16 H22 Cl4 Co N5 O4'
_chemical_formula_weight 549.12
_chemical_name_systematic
; 
? 
;
_space_group_IT_number 33
_symmetry_cell_setting orthorhombic
_symmetry_space_group_name_Hall 'P 2c -2n'
_symmetry_space_group_name_H-M 'P n a 21'
_atom_sites_solution_hydrogens geom
_atom_sites_solution_primary direct
_atom_sites_solution_secondary difmap
_audit_creation_method SHELXL-97
_audit_update_record
; 
? 
;
_cell_angle_alpha 90.00
_cell_angle_beta 90.00
_cell_angle_gamma 90.00
_cell_formula_units_Z 4
_cell_length_a 10.3145(19)
_cell_length_b 15.222(3)
_cell_length_c 14.384(3)
_cell_measurement_reflns_used 987
_cell_measurement_temperature 193(2)
_cell_measurement_theta_max 26.9
_cell_measurement_theta_min 2.4
_cell_volume 2258.4(8)
_computing_cell_refinement 'SAINT V5 (Bruker, 1998)'
_computing_data_collection 'SMART V5 (Bruker, 1998)'
_computing_data_reduction 'SAINT V5 (Bruker, 1998)'
_computing_molecular_graphics 'SHELXTL V5 (Bruker, 1998)'
_computing_publication_material 'CIFTAB (Sheldrick, 1998)'
_computing_structure_refinement 'SHELXTL V5 (Bruker, 1998)'
_computing_structure_solution 'SHELXTL V5 (Bruker, 1998)'
_diffrn_ambient_temperature 193(2)
_diffrn_measured_fraction_theta_full 0.997
_diffrn_measured_fraction_theta_max 0.997
_diffrn_measurement_device 'Siemens Platform/CCD'
_diffrn_measurement_method 'profile data from \w scans'
_diffrn_radiation_monochromator graphite
_diffrn_radiation_source 'normal-focus sealed tube'
_diffrn_radiation_type MoK\a
_diffrn_radiation_wavelength 0.71073
_diffrn_radiation_wavelength_id p35ma
_diffrn_reflns_av_R_equivalents 0.0451
_diffrn_reflns_av_sigmaI/netI 0.0402
_diffrn_reflns_limit_h_max 12
_diffrn_reflns_limit_h_min -12
_diffrn_reflns_limit_k_max 17
_diffrn_reflns_limit_k_min -18
_diffrn_reflns_limit_l_max 17
_diffrn_reflns_limit_l_min -17
_diffrn_reflns_number 17493
_diffrn_reflns_theta_full 25.36
_diffrn_reflns_theta_max 25.36
_diffrn_reflns_theta_min 1.95
_diffrn_standards_decay_% 1.7
_diffrn_standards_interval_time 375
_diffrn_standards_number 270
_exptl_absorpt_coefficient_mu 1.266
_exptl_absorpt_correction_T_max 0.8671
_exptl_absorpt_correction_T_min 0.6604
_exptl_absorpt_correction_type integration
_exptl_absorpt_process_details '(Bruker, 1998)'
_exptl_crystal_colour orange
_exptl_crystal_density_diffrn 1.615
_exptl_crystal_density_meas ?
_exptl_crystal_description prism
_exptl_crystal_F_000 1120
_exptl_crystal_id p35ma
_exptl_crystal_preparation
; 
The data crystal was mounted using oil (Parantone-N, Exxon) to a thin 
glass fiber with the (-1 0 -1) scattering planes roughly normal to the 
spindle axis. 
;
_exptl_crystal_size_max 0.35
_exptl_crystal_size_mid 0.18
_exptl_crystal_size_min 0.12
_refine_diff_density_max 0.433
_refine_diff_density_min -0.677
_refine_diff_density_rms 0.089
_refine_ls_abs_structure_details 'Flack H D (1983), Acta Cryst. A39, 876-881'
_refine_ls_abs_structure_Flack 0.02(2)
_refine_ls_extinction_method none
_refine_ls_goodness_of_fit_ref 1.014
_refine_ls_hydrogen_treatment noref
_refine_ls_matrix_type full
_refine_ls_number_parameters 280
_refine_ls_number_reflns 4126
_refine_ls_number_restraints 1
_refine_ls_restrained_S_all 1.014
_refine_ls_R_factor_all 0.0525
_refine_ls_R_factor_gt 0.0430
_refine_ls_shift/su_max 0.002
_refine_ls_shift/su_mean 0.000
_refine_ls_structure_factor_coef Fsqd
_refine_ls_weighting_details 'calc w=1/[\s^2^(Fo^2^)+(0.0799P)^2^+0.0000P] where P=(Fo^2^+2Fc^2^)/3'
_refine_ls_weighting_scheme calc
_refine_ls_wR_factor_gt 0.1118
_refine_ls_wR_factor_ref 0.1162
_reflns_number_gt 3529
_reflns_number_total 4126
_reflns_threshold_expression >2sigma(I)
_cod_data_source_file ic025714k_s2.cif
_cod_data_source_block p35ma
_cod_depositor_comments
;
The following automatic conversions were performed:

'_symmetry_cell_setting' value 'Orthorhombic' changed to
'orthorhombic' according to the built-in table from CIF Core
dictionary named 'cif_core.dic' version 2.4.1 from 2010-06-29.

Automatic conversion script
Id: cif_fix_values 1646 2011-03-28 12:23:43Z adriana 

The following automatic conversions were performed:

'_exptl_crystal_density_meas' value 'not measured' was changed to '?'
- the value is perceived as not measured.

Automatic conversion script
Id: cif_fix_values 3008 2015-01-20 13:52:24Z robertas 
;
_cod_original_cell_volume 2258.5(7)
_cod_database_code 4318791

loop_
_symmetry_equiv_pos_as_xyz
'x, y, z'
'-x, -y, z+1/2'
'x+1/2, -y+1/2, z'
'-x+1/2, y+1/2, z+1/2'

loop_
_atom_site_label
_atom_site_type_symbol
_atom_site_fract_x
_atom_site_fract_y
_atom_site_fract_z
_atom_site_U_iso_or_equiv
_atom_site_adp_type
_atom_site_occupancy
_atom_site_symmetry_multiplicity
_atom_site_calc_flag
_atom_site_refinement_flags
_atom_site_disorder_assembly
_atom_site_disorder_group
C1 C 0.6654(4) -0.0137(3) 0.7594(4) 0.0383(11) Uani 1 1 d . . .
C2 C 0.5996(4) 0.0705(3) 0.7616(3) 0.0343(10) Uani 1 1 d . . .
C3 C 0.9455(4) 0.1763(3) 0.9872(3) 0.0360(10) Uani 1 1 d . . .
C4 C 1.0384(5) 0.1007(3) 0.9651(3) 0.0354(11) Uani 1 1 d . . .
C5 C 0.6087(6) -0.0962(4) 0.7208(5) 0.0544(15) Uani 1 1 d . . .
H5A H 0.6787 -0.1364 0.7032 0.065 Uiso 1 1 calc R . .
H5B H 0.5564 -0.0822 0.6659 0.065 Uiso 1 1 calc R . .
H5C H 0.5538 -0.1240 0.7680 0.065 Uiso 1 1 calc R . .
C6 C 0.4641(5) 0.0869(4) 0.7337(4) 0.0448(12) Uani 1 1 d . . .
H6A H 0.4109 0.0963 0.7892 0.054 Uiso 1 1 calc R . .
H6B H 0.4310 0.0361 0.6992 0.054 Uiso 1 1 calc R . .
H6C H 0.4603 0.1392 0.6940 0.054 Uiso 1 1 calc R . .
C7 C 1.0052(5) 0.2491(4) 1.0465(4) 0.0446(12) Uani 1 1 d . . .
H7A H 1.0828 0.2720 1.0154 0.054 Uiso 1 1 calc R . .
H7B H 1.0291 0.2253 1.1074 0.054 Uiso 1 1 calc R . .
H7C H 0.9421 0.2966 1.0545 0.054 Uiso 1 1 calc R . .
C8 C 1.1489(5) 0.0752(4) 1.0248(4) 0.0474(13) Uani 1 1 d . . .
H8A H 1.1801 0.0169 1.0065 0.057 Uiso 1 1 calc R . .
H8B H 1.1208 0.0737 1.0899 0.057 Uiso 1 1 calc R . .
H8C H 1.2191 0.1181 1.0178 0.057 Uiso 1 1 calc R . .
C9 C 0.8738(5) 0.1847(4) 0.6597(4) 0.0404(11) Uani 1 1 d . . .
H9 H 0.7982 0.2152 0.6792 0.048 Uiso 1 1 calc R . .
C10 C 0.9261(6) 0.2049(5) 0.5731(4) 0.0579(16) Uani 1 1 d . . .
H10 H 0.8873 0.2478 0.5341 0.069 Uiso 1 1 calc R . .
C11 C 1.0383(7) 0.1594(4) 0.5452(4) 0.0616(17) Uani 1 1 d . . .
H11 H 1.0772 0.1705 0.4865 0.074 Uiso 1 1 calc R . .
C12 C 1.0890(7) 0.0998(4) 0.6038(5) 0.0629(18) Uani 1 1 d . . .
H12 H 1.1646 0.0685 0.5858 0.075 Uiso 1 1 calc R . .
C13 C 1.0347(6) 0.0835(4) 0.6881(4) 0.0504(14) Uani 1 1 d . . .
H13 H 1.0748 0.0420 0.7283 0.060 Uiso 1 1 calc R . .
C14 C 0.7609(4) 0.0853(3) 0.9624(3) 0.0294(10) Uani 1 1 d . . .
C15 C 0.8248(4) 0.1313(3) 1.0250(3) 0.0341(10) Uani 1 1 d . . .
C16 C 0.6795(8) 0.1106(5) 0.4007(6) 0.083(2) Uani 1 1 d . . .
H16A H 0.6232 0.0721 0.3628 0.100 Uiso 1 1 calc R . .
H16B H 0.7682 0.0857 0.3999 0.100 Uiso 1 1 calc R . .
Cl1 Cl 0.62415(11) 0.02437(8) 0.98758(8) 0.0395(3) Uani 1 1 d . . .
Cl2 Cl 0.78836(12) 0.13850(9) 1.14278(8) 0.0454(3) Uani 1 1 d . . .
Cl3 Cl 0.6824(2) 0.21698(15) 0.35095(15) 0.0950(7) Uani 1 1 d . . .
Cl4 Cl 0.62178(17) 0.11227(11) 0.51586(14) 0.0695(5) Uani 1 1 d . . .
Co1 Co 0.83915(5) 0.09792(4) 0.84016(5) 0.02834(15) Uani 1 1 d . . .
N1 N 0.7820(4) -0.0111(3) 0.7941(3) 0.0331(9) Uani 1 1 d . . .
N2 N 0.6729(3) 0.1344(3) 0.7972(3) 0.0301(8) Uani 1 1 d . . .
N3 N 0.9024(3) 0.2082(2) 0.8936(3) 0.0309(8) Uani 1 1 d . . .
H3A H 0.9744 0.2270 0.8601 0.037 Uiso 1 1 calc R . .
N4 N 0.9958(3) 0.0553(2) 0.8962(3) 0.0331(8) Uani 1 1 d . . .
N5 N 0.9245(4) 0.1247(3) 0.7168(3) 0.0345(9) Uani 1 1 d . . .
O1 O 0.8571(4) -0.0846(2) 0.7932(3) 0.0459(9) Uani 1 1 d . . .
H1 H 0.9297 -0.0731 0.8167 0.055 Uiso 1 1 calc R . .
O2 O 0.6297(3) 0.2156(2) 0.8052(2) 0.0369(7) Uani 1 1 d . . .
O3 O 0.8146(3) 0.2780(2) 0.9019(2) 0.0362(7) Uani 1 1 d . . .
H3 H 0.7474 0.2667 0.8712 0.043 Uiso 0.57(8) 1 calc PR A 1
O4 O 1.0502(3) -0.0216(2) 0.8716(2) 0.0408(8) Uani 1 1 d . . .
H4 H 0.9969 -0.0512 0.8404 0.02(3) Uiso 0.43(8) 1 calc PR A 2

loop_
_atom_site_aniso_label
_atom_site_aniso_U_11
_atom_site_aniso_U_22
_atom_site_aniso_U_33
_atom_site_aniso_U_23
_atom_site_aniso_U_13
_atom_site_aniso_U_12
C1 0.038(3) 0.043(3) 0.033(3) -0.012(2) 0.001(2) -0.008(2)
C2 0.033(2) 0.043(3) 0.027(2) -0.003(2) 0.002(2) -0.002(2)
C3 0.031(2) 0.045(3) 0.031(2) -0.010(2) 0.0044(19) -0.0014(19)
C4 0.032(2) 0.045(3) 0.029(2) 0.003(2) -0.001(2) -0.003(2)
C5 0.043(3) 0.052(3) 0.068(4) -0.022(3) 0.001(3) -0.008(2)
C6 0.038(3) 0.050(3) 0.046(3) -0.007(3) -0.005(2) -0.006(2)
C7 0.045(3) 0.051(3) 0.037(3) -0.010(2) -0.002(2) -0.010(2)
C8 0.047(3) 0.052(3) 0.043(3) -0.003(3) -0.008(2) -0.003(2)
C9 0.040(2) 0.050(3) 0.032(3) -0.002(2) 0.006(2) -0.006(2)
C10 0.066(4) 0.074(4) 0.034(3) 0.003(3) 0.007(3) -0.020(3)
C11 0.080(4) 0.066(4) 0.039(3) -0.010(3) 0.024(3) -0.026(3)
C12 0.076(4) 0.055(4) 0.058(4) -0.017(3) 0.035(4) 0.003(3)
C13 0.051(3) 0.049(3) 0.051(3) -0.007(3) 0.020(3) 0.001(2)
C14 0.030(2) 0.029(2) 0.030(2) -0.001(2) 0.0040(18) -0.0015(18)
C15 0.034(2) 0.044(3) 0.024(2) -0.001(2) 0.0068(19) -0.002(2)
C16 0.096(6) 0.081(5) 0.072(5) -0.018(4) -0.009(4) 0.039(4)
Cl1 0.0372(6) 0.0449(7) 0.0364(6) 0.0044(5) 0.0019(5) -0.0096(5)
Cl2 0.0468(6) 0.0617(8) 0.0278(6) -0.0037(6) 0.0045(6) -0.0041(6)
Cl3 0.1294(16) 0.0965(15) 0.0592(12) -0.0044(11) 0.0228(12) 0.0297(12)
Cl4 0.0580(9) 0.0630(10) 0.0876(13) -0.0064(9) 0.0076(9) -0.0061(7)
Co1 0.0274(3) 0.0310(3) 0.0267(3) -0.0033(3) 0.0011(3) -0.0009(2)
N1 0.0349(19) 0.035(2) 0.030(2) -0.0050(17) 0.0007(17) 0.0003(16)
N2 0.0293(18) 0.034(2) 0.0275(19) 0.0026(17) 0.0016(15) 0.0048(16)
N3 0.0303(18) 0.033(2) 0.029(2) -0.0051(17) 0.0060(15) -0.0028(15)
N4 0.0281(18) 0.034(2) 0.037(2) -0.0018(19) -0.0010(17) 0.0022(17)
N5 0.038(2) 0.038(2) 0.027(2) -0.0060(18) 0.0065(17) -0.0072(17)
O1 0.043(2) 0.0366(19) 0.058(2) -0.0119(16) -0.0072(17) 0.0032(15)
O2 0.0332(16) 0.0388(18) 0.0386(17) 0.0013(14) 0.0013(13) 0.0043(13)
O3 0.0381(17) 0.0311(18) 0.0394(19) -0.0068(15) 0.0025(14) 0.0030(14)
O4 0.0407(18) 0.0377(18) 0.044(2) -0.0084(15) -0.0056(15) 0.0079(15)

loop_
_atom_type_symbol
_atom_type_description
_atom_type_scat_dispersion_real
_atom_type_scat_dispersion_imag
_atom_type_scat_source
C C 0.0033 0.0016 'International Tables Vol C Tables 4.2.6.8 and 6.1.1.4'
H H 0.0000 0.0000 'International Tables Vol C Tables 4.2.6.8 and 6.1.1.4'
N N 0.0061 0.0033 'International Tables Vol C Tables 4.2.6.8 and 6.1.1.4'
O O 0.0106 0.0060 'International Tables Vol C Tables 4.2.6.8 and 6.1.1.4'
Cl Cl 0.1484 0.1585 'International Tables Vol C Tables 4.2.6.8 and 6.1.1.4'
Co Co 0.3494 0.9721 'International Tables Vol C Tables 4.2.6.8 and 6.1.1.4'

loop_
_exptl_crystal_face_index_h
_exptl_crystal_face_index_k
_exptl_crystal_face_index_l
_exptl_crystal_face_perp_dist
0.00 -1.00 -1.00 0.0600
0.00 1.00 1.00 0.0600
0.00 1.00 -1.00 0.0900
0.00 -1.00 1.00 0.0900
1.00 1.00 0.00 0.1850
-1.00 -1.00 0.00 0.1850
1.00 -1.00 0.00 0.1700
-1.00 1.00 0.00 0.1700

loop_
_geom_angle_atom_site_label_1
_geom_angle_atom_site_label_2
_geom_angle_atom_site_label_3
_geom_angle
_geom_angle_site_symmetry_1
_geom_angle_site_symmetry_3
_geom_angle_publ_flag
N1 C1 C2 113.4(4) . . ?
N1 C1 C5 122.0(5) . . ?
C2 C1 C5 124.6(4) . . ?
N2 C2 C1 112.8(4) . . ?
N2 C2 C6 121.2(4) . . ?
C1 C2 C6 125.9(4) . . ?
N3 C3 C15 102.9(3) . . ?
N3 C3 C7 112.7(4) . . ?
C15 C3 C7 117.2(4) . . ?
N3 C3 C4 104.0(4) . . ?
C15 C3 C4 104.4(4) . . ?
C7 C3 C4 114.1(4) . . ?
N4 C4 C8 124.8(5) . . ?
N4 C4 C3 110.5(4) . . ?
C8 C4 C3 124.0(5) . . ?
C1 C5 H5A 109.5 . . ?
C1 C5 H5B 109.5 . . ?
H5A C5 H5B 109.5 . . ?
C1 C5 H5C 109.5 . . ?
H5A C5 H5C 109.5 . . ?
H5B C5 H5C 109.5 . . ?
C2 C6 H6A 109.5 . . ?
C2 C6 H6B 109.5 . . ?
H6A C6 H6B 109.5 . . ?
C2 C6 H6C 109.5 . . ?
H6A C6 H6C 109.5 . . ?
H6B C6 H6C 109.5 . . ?
C3 C7 H7A 109.5 . . ?
C3 C7 H7B 109.5 . . ?
H7A C7 H7B 109.5 . . ?
C3 C7 H7C 109.5 . . ?
H7A C7 H7C 109.5 . . ?
H7B C7 H7C 109.5 . . ?
C4 C8 H8A 109.5 . . ?
C4 C8 H8B 109.5 . . ?
H8A C8 H8B 109.5 . . ?
C4 C8 H8C 109.5 . . ?
H8A C8 H8C 109.5 . . ?
H8B C8 H8C 109.5 . . ?
N5 C9 C10 123.4(5) . . ?
N5 C9 H9 118.3 . . ?
C10 C9 H9 118.3 . . ?
C9 C10 C11 117.7(6) . . ?
C9 C10 H10 121.1 . . ?
C11 C10 H10 121.1 . . ?
C12 C11 C10 118.2(5) . . ?
C12 C11 H11 120.9 . . ?
C10 C11 H11 120.9 . . ?
C11 C12 C13 121.5(6) . . ?
C11 C12 H12 119.2 . . ?
C13 C12 H12 119.2 . . ?
C12 C13 N5 121.9(6) . . ?
C12 C13 H13 119.0 . . ?
N5 C13 H13 119.0 . . ?
C15 C14 Cl1 123.4(4) . . ?
C15 C14 Co1 111.0(3) . . ?
Cl1 C14 Co1 125.6(3) . . ?
C14 C15 C3 113.9(4) . . ?
C14 C15 Cl2 126.3(4) . . ?
C3 C15 Cl2 119.7(3) . . ?
Cl4 C16 Cl3 111.9(4) . . ?
Cl4 C16 H16A 109.2 . . ?
Cl3 C16 H16A 109.2 . . ?
Cl4 C16 H16B 109.2 . . ?
Cl3 C16 H16B 109.2 . . ?
H16A C16 H16B 107.9 . . ?
N1 Co1 N2 82.00(17) . . ?
N1 Co1 N4 96.55(17) . . ?
N2 Co1 N4 173.03(17) . . ?
N1 Co1 C14 95.84(17) . . ?
N2 Co1 C14 87.03(18) . . ?
N4 Co1 C14 86.34(18) . . ?
N1 Co1 N3 177.09(17) . . ?
N2 Co1 N3 100.21(16) . . ?
N4 Co1 N3 81.03(16) . . ?
C14 Co1 N3 82.42(17) . . ?
N1 Co1 N5 90.28(16) . . ?
N2 Co1 N5 92.77(17) . . ?
N4 Co1 N5 94.05(17) . . ?
C14 Co1 N5 173.78(17) . . ?
N3 Co1 N5 91.51(15) . . ?
C1 N1 O1 119.8(4) . . ?
C1 N1 Co1 116.8(3) . . ?
O1 N1 Co1 123.4(3) . . ?
O2 N2 C2 121.7(4) . . ?
O2 N2 Co1 123.3(3) . . ?
C2 N2 Co1 115.0(3) . . ?
O3 N3 C3 111.1(3) . . ?
O3 N3 Co1 118.0(3) . . ?
C3 N3 Co1 100.0(3) . . ?
O3 N3 H3A 109.1 . . ?
C3 N3 H3A 109.1 . . ?
Co1 N3 H3A 109.1 . . ?
C4 N4 O4 121.8(4) . . ?
C4 N4 Co1 115.5(3) . . ?
O4 N4 Co1 122.3(3) . . ?
C9 N5 C13 117.1(4) . . ?
C9 N5 Co1 120.5(3) . . ?
C13 N5 Co1 122.4(4) . . ?
N1 O1 H1 109.5 . . ?
N3 O3 H3 109.5 . . ?
N4 O4 H4 109.5 . . ?

loop_
_geom_bond_atom_site_label_1
_geom_bond_atom_site_label_2
_geom_bond_distance
_geom_bond_site_symmetry_2
_geom_bond_publ_flag
C1 N1 1.302(6) . ?
C1 C2 1.451(7) . ?
C1 C5 1.492(7) . ?
C2 N2 1.334(6) . ?
C2 C6 1.476(7) . ?
C3 N3 1.500(6) . ?
C3 C15 1.522(7) . ?
C3 C7 1.527(7) . ?
C3 C4 1.531(7) . ?
C4 N4 1.285(6) . ?
C4 C8 1.479(7) . ?
C5 H5A 0.9800 . ?
C5 H5B 0.9800 . ?
C5 H5C 0.9800 . ?
C6 H6A 0.9800 . ?
C6 H6B 0.9800 . ?
C6 H6C 0.9800 . ?
C7 H7A 0.9800 . ?
C7 H7B 0.9800 . ?
C7 H7C 0.9800 . ?
C8 H8A 0.9800 . ?
C8 H8B 0.9800 . ?
C8 H8C 0.9800 . ?
C9 N5 1.334(7) . ?
C9 C10 1.392(8) . ?
C9 H9 0.9500 . ?
C10 C11 1.407(9) . ?
C10 H10 0.9500 . ?
C11 C12 1.344(10) . ?
C11 H11 0.9500 . ?
C12 C13 1.359(9) . ?
C12 H12 0.9500 . ?
C13 N5 1.363(7) . ?
C13 H13 0.9500 . ?
C14 C15 1.317(7) . ?
C14 Cl1 1.727(4) . ?
C14 Co1 1.944(5) . ?
C15 Cl2 1.739(5) . ?
C16 Cl4 1.760(9) . ?
C16 Cl3 1.770(9) . ?
C16 H16A 0.9900 . ?
C16 H16B 0.9900 . ?
Co1 N1 1.881(4) . ?
Co1 N2 1.905(4) . ?
Co1 N4 1.918(4) . ?
Co1 N3 1.957(4) . ?
Co1 N5 2.023(4) . ?
N1 O1 1.361(5) . ?
N2 O2 1.319(5) . ?
N3 O3 1.401(5) . ?
N3 H3A 0.9300 . ?
N4 O4 1.347(5) . ?
O1 H1 0.8400 . ?
O3 H3 0.8400 . ?
O4 H4 0.8400 . ?

loop_
_geom_hbond_atom_site_label_D
_geom_hbond_atom_site_label_H
_geom_hbond_atom_site_label_A
_geom_hbond_distance_DH
_geom_hbond_distance_HA
_geom_hbond_distance_DA
_geom_hbond_angle_DHA
_geom_hbond_site_symmetry_A
N3 H3A O2 0.93 1.99 2.909(5) 169.7 3
O1 H1 O4 0.84 1.67 2.481(5) 162.2 .
O3 H3 O2 0.84 1.73 2.545(5) 164.1 .
O4 H4 O1 0.84 1.67 2.481(5) 160.7 .

loop_
_geom_torsion_atom_site_label_1
_geom_torsion_atom_site_label_2
_geom_torsion_atom_site_label_3
_geom_torsion_atom_site_label_4
_geom_torsion
_geom_torsion_site_symmetry_1
_geom_torsion_site_symmetry_2
_geom_torsion_site_symmetry_3
_geom_torsion_site_symmetry_4
_geom_torsion_publ_flag
N1 C1 C2 N2 1.1(6) . . . . ?
C5 C1 C2 N2 -178.1(5) . . . . ?
N1 C1 C2 C6 -175.4(5) . . . . ?
C5 C1 C2 C6 5.3(8) . . . . ?
N3 C3 C4 N4 -39.2(5) . . . . ?
C15 C3 C4 N4 68.4(5) . . . . ?
C7 C3 C4 N4 -162.4(4) . . . . ?
N3 C3 C4 C8 150.5(5) . . . . ?
C15 C3 C4 C8 -101.9(5) . . . . ?
C7 C3 C4 C8 27.3(7) . . . . ?
N5 C9 C10 C11 -0.2(8) . . . . ?
C9 C10 C11 C12 -0.5(9) . . . . ?
C10 C11 C12 C13 -0.2(10) . . . . ?
C11 C12 C13 N5 1.7(10) . . . . ?
Cl1 C14 C15 C3 177.5(3) . . . . ?
Co1 C14 C15 C3 -3.7(6) . . . . ?
Cl1 C14 C15 Cl2 1.3(7) . . . . ?
Co1 C14 C15 Cl2 -179.9(3) . . . . ?
N3 C3 C15 C14 40.1(6) . . . . ?
C7 C3 C15 C14 164.4(5) . . . . ?
C4 C3 C15 C14 -68.2(5) . . . . ?
N3 C3 C15 Cl2 -143.5(3) . . . . ?
C7 C3 C15 Cl2 -19.1(6) . . . . ?
C4 C3 C15 Cl2 108.2(4) . . . . ?
C15 C14 Co1 N1 153.3(4) . . . . ?
Cl1 C14 Co1 N1 -27.9(3) . . . . ?
C15 C14 Co1 N2 -125.1(4) . . . . ?
Cl1 C14 Co1 N2 53.7(3) . . . . ?
C15 C14 Co1 N4 57.1(4) . . . . ?
Cl1 C14 Co1 N4 -124.1(3) . . . . ?
C15 C14 Co1 N3 -24.4(4) . . . . ?
Cl1 C14 Co1 N3 154.5(3) . . . . ?
C2 C1 N1 O1 -177.4(4) . . . . ?
C5 C1 N1 O1 1.9(7) . . . . ?
C2 C1 N1 Co1 0.8(5) . . . . ?
C5 C1 N1 Co1 -179.9(4) . . . . ?
N2 Co1 N1 C1 -1.8(3) . . . . ?
N4 Co1 N1 C1 171.4(4) . . . . ?
C14 Co1 N1 C1 84.4(4) . . . . ?
N5 Co1 N1 C1 -94.5(4) . . . . ?
N2 Co1 N1 O1 176.4(4) . . . . ?
N4 Co1 N1 O1 -10.4(4) . . . . ?
C14 Co1 N1 O1 -97.4(4) . . . . ?
N5 Co1 N1 O1 83.7(4) . . . . ?
C1 C2 N2 O2 -179.8(4) . . . . ?
C6 C2 N2 O2 -3.0(7) . . . . ?
C1 C2 N2 Co1 -2.6(5) . . . . ?
C6 C2 N2 Co1 174.2(4) . . . . ?
N1 Co1 N2 O2 179.6(4) . . . . ?
C14 Co1 N2 O2 83.2(3) . . . . ?
N3 Co1 N2 O2 1.5(3) . . . . ?
N5 Co1 N2 O2 -90.6(3) . . . . ?
N1 Co1 N2 C2 2.4(3) . . . . ?
C14 Co1 N2 C2 -93.9(3) . . . . ?
N3 Co1 N2 C2 -175.7(3) . . . . ?
N5 Co1 N2 C2 92.3(3) . . . . ?
C15 C3 N3 O3 70.9(4) . . . . ?
C7 C3 N3 O3 -56.4(5) . . . . ?
C4 C3 N3 O3 179.5(3) . . . . ?
C15 C3 N3 Co1 -54.5(4) . . . . ?
C7 C3 N3 Co1 178.3(3) . . . . ?
C4 C3 N3 Co1 54.2(3) . . . . ?
N2 Co1 N3 O3 9.4(3) . . . . ?
N4 Co1 N3 O3 -163.6(3) . . . . ?
C14 Co1 N3 O3 -76.2(3) . . . . ?
N5 Co1 N3 O3 102.5(3) . . . . ?
N2 Co1 N3 C3 129.9(2) . . . . ?
N4 Co1 N3 C3 -43.2(2) . . . . ?
C14 Co1 N3 C3 44.3(3) . . . . ?
N5 Co1 N3 C3 -137.0(3) . . . . ?
C8 C4 N4 O4 -0.3(7) . . . . ?
C3 C4 N4 O4 -170.5(4) . . . . ?
C8 C4 N4 Co1 173.2(4) . . . . ?
C3 C4 N4 Co1 2.9(5) . . . . ?
N1 Co1 N4 C4 -153.7(4) . . . . ?
C14 Co1 N4 C4 -58.2(4) . . . . ?
N3 Co1 N4 C4 24.7(3) . . . . ?
N5 Co1 N4 C4 115.5(4) . . . . ?
N1 Co1 N4 O4 19.7(4) . . . . ?
C14 Co1 N4 O4 115.2(4) . . . . ?
N3 Co1 N4 O4 -161.9(4) . . . . ?
N5 Co1 N4 O4 -71.0(4) . . . . ?
C10 C9 N5 C13 1.6(8) . . . . ?
C10 C9 N5 Co1 -178.6(4) . . . . ?
C12 C13 N5 C9 -2.3(8) . . . . ?
C12 C13 N5 Co1 177.8(5) . . . . ?
N1 Co1 N5 C9 107.6(4) . . . . ?
N2 Co1 N5 C9 25.6(4) . . . . ?
N4 Co1 N5 C9 -155.8(4) . . . . ?
N3 Co1 N5 C9 -74.7(4) . . . . ?
N1 Co1 N5 C13 -72.5(4) . . . . ?
N2 Co1 N5 C13 -154.5(4) . . . . ?
N4 Co1 N5 C13 24.1(4) . . . . ?
N3 Co1 N5 C13 105.2(4) . . . . ?
